data_7015195
loop_
_publ_author_name
'Beitat, Alexander'
'Foxon, Simon P.'
'Brombach, Christoph-Cornelius'
'Hausmann, Heike'
'Heinemann, Frank W.'
'Hampel, Frank'
'Monkowius, Uwe'
'Hirtenlehner, Christa'
'Kn\"or, G\"unther'
'Schindler, Siegfried'

_publ_section_title
;
 Syntheses, emission properties and intramolecular ligand exchange of
 zinc complexes with ligands belonging to the tmpa family.
;
_journal_issue 18
_journal_name_full 'Dalton transactions (Cambridge, England : 2003)'
_journal_page_first 5090
_journal_page_last 5101
_journal_paper_doi 10.1039/c0dt01339k
_journal_volume 40
_journal_year 2011
_chemical_formula_moiety 'C19 H18 F6 N4 O7 S2 Zn'
_chemical_formula_sum 'C19 H18 F6 N4 O7 S2 Zn'
_chemical_formula_weight 657.86
_chemical_name_systematic
;
?
;
_space_group_IT_number 2
_symmetry_cell_setting triclinic
_symmetry_space_group_name_Hall '-P 1'
_symmetry_space_group_name_H-M 'P -1'
_atom_sites_solution_hydrogens difmap
_atom_sites_solution_primary direct
_atom_sites_solution_secondary difmap
_audit_creation_method SHELXL-97
_cell_angle_alpha 100.8780(10)
_cell_angle_beta 94.965(2)
_cell_angle_gamma 108.3410(10)
_cell_formula_units_Z 2
_cell_length_a 9.49410(10)
_cell_length_b 10.8919(2)
_cell_length_c 12.8792(2)
_cell_measurement_reflns_used 154
_cell_measurement_temperature 100(2)
_cell_measurement_theta_max 20.00
_cell_measurement_theta_min 6.00
_cell_volume 1226.14(3)
_computing_cell_refinement 'EVALCCD (Bruker-Nonius, 2001)'
_computing_data_collection 'COLLECT (Bruker-Nonius, 2001)'
_computing_data_reduction 'EVALCCD (Bruker-Nonius, 2001)'
_computing_molecular_graphics 'SHELXTL 6.12 (Bruker AXS, 2002)'
_computing_publication_material 'SHELXTL 6.12 (Bruker AXS, 2002)'
_computing_structure_refinement 'SHELXTL 6.12 (Bruker AXS, 2002)'
_computing_structure_solution 'SHELXTL 6.12 (Bruker AXS, 2002)'
_diffrn_ambient_temperature 100(2)
_diffrn_detector_area_resol_mean 9
_diffrn_measured_fraction_theta_full 0.993
_diffrn_measured_fraction_theta_max 0.993
_diffrn_measurement_device_type 'Bruker-Nonius KappaCCD'
_diffrn_measurement_method
;
\f- and \w-rotations with 2.0\% and 20 sec per frame
;
_diffrn_radiation_monochromator graphite
_diffrn_radiation_source 'fine-focus sealed tube'
_diffrn_radiation_type MoK\a
_diffrn_radiation_wavelength 0.71073
_diffrn_reflns_av_R_equivalents 0.0574
_diffrn_reflns_av_sigmaI/netI 0.0404
_diffrn_reflns_limit_h_max 13
_diffrn_reflns_limit_h_min -13
_diffrn_reflns_limit_k_max 15
_diffrn_reflns_limit_k_min -15
_diffrn_reflns_limit_l_max 18
_diffrn_reflns_limit_l_min -18
_diffrn_reflns_number 33004
_diffrn_reflns_theta_full 30.00
_diffrn_reflns_theta_max 30.00
_diffrn_reflns_theta_min 3.42
_exptl_absorpt_coefficient_mu 1.267
_exptl_absorpt_correction_T_max 0.808
_exptl_absorpt_correction_T_min 0.650
_exptl_absorpt_correction_type multi-scan
_exptl_absorpt_process_details
;
multi-scan from symmetry-related measurements
Sortav (Blessing 1995)
;
_exptl_crystal_colour colorless
_exptl_crystal_density_diffrn 1.782
_exptl_crystal_density_method 'not measured'
_exptl_crystal_description prism
_exptl_crystal_F_000 664
_exptl_crystal_size_max 0.28
_exptl_crystal_size_mid 0.23
_exptl_crystal_size_min 0.17
_refine_diff_density_max 0.470
_refine_diff_density_min -0.558
_refine_diff_density_rms 0.101
_refine_ls_extinction_method none
_refine_ls_goodness_of_fit_ref 1.125
_refine_ls_hydrogen_treatment refxyz
_refine_ls_matrix_type full
_refine_ls_number_parameters 406
_refine_ls_number_reflns 7118
_refine_ls_number_restraints 0
_refine_ls_restrained_S_all 1.125
_refine_ls_R_factor_all 0.0479
_refine_ls_R_factor_gt 0.0323
_refine_ls_shift/su_max 0.001
_refine_ls_shift/su_mean 0.000
_refine_ls_structure_factor_coef Fsqd
_refine_ls_weighting_details 'calc w=1/[\s^2^(Fo^2^)+(0.0471P)^2^+0.3075P] where P=(Fo^2^+2Fc^2^)/3'
_refine_ls_weighting_scheme calc
_refine_ls_wR_factor_gt 0.0856
_refine_ls_wR_factor_ref 0.0910
_reflns_number_gt 5824
_reflns_number_total 7118
_reflns_threshold_expression >2sigma(I)
_cod_data_source_file c0dt01339k.txt
_cod_data_source_block sf0201
_cod_original_sg_symbol_Hall -P1
_cod_original_sg_symbol_H-M P-1
_cod_database_code 7015195

loop_
_symmetry_equiv_pos_as_xyz
'x, y, z'
'-x, -y, -z'

loop_
_atom_site_label
_atom_site_type_symbol
_atom_site_fract_x
_atom_site_fract_y
_atom_site_fract_z
_atom_site_U_iso_or_equiv
_atom_site_adp_type
_atom_site_occupancy
_atom_site_symmetry_multiplicity
_atom_site_calc_flag
_atom_site_refinement_flags
_atom_site_disorder_assembly
_atom_site_disorder_group
Zn1 Zn 0.43019(2) 0.69134(2) 0.251067(16) 0.00972(6) Uani 1 1 d . . .
O1 O 0.60723(16) 0.67797(15) 0.17349(11) 0.0139(3) Uani 1 1 d . . .
H1A H 0.606(3) 0.636(2) 0.116(2) 0.017 Uiso 1 1 d . . .
H1B H 0.647(3) 0.746(3) 0.170(2) 0.017 Uiso 1 1 d . . .
N10 N 0.27648(17) 0.76728(15) 0.35762(12) 0.0097(3) Uani 1 1 d . . .
C11 C 0.1343(2) 0.66050(17) 0.32895(14) 0.0101(3) Uani 1 1 d . . .
C12 C 0.0259(2) 0.65503(19) 0.24611(16) 0.0139(4) Uani 1 1 d . . .
H12 H 0.037(3) 0.720(2) 0.2131(19) 0.017 Uiso 1 1 d . . .
C13 C -0.1038(2) 0.5446(2) 0.21860(17) 0.0164(4) Uani 1 1 d . . .
H13 H -0.171(3) 0.544(2) 0.166(2) 0.020 Uiso 1 1 d . . .
C14 C -0.1226(2) 0.4451(2) 0.27435(17) 0.0176(4) Uani 1 1 d . . .
H14 H -0.199(3) 0.374(3) 0.258(2) 0.021 Uiso 1 1 d . . .
C15 C -0.0104(2) 0.4599(2) 0.35545(17) 0.0175(4) Uani 1 1 d . . .
H15 H -0.012(3) 0.393(2) 0.394(2) 0.021 Uiso 1 1 d . . .
N16 N 0.11784(18) 0.56560(16) 0.38349(13) 0.0136(3) Uani 1 1 d . . .
C20 C 0.2783(2) 0.89030(18) 0.32387(15) 0.0119(3) Uani 1 1 d . . .
H20A H 0.366(3) 0.964(2) 0.3668(19) 0.014 Uiso 1 1 d . . .
H20B H 0.191(3) 0.917(2) 0.3361(19) 0.014 Uiso 1 1 d . . .
C21 C 0.29406(19) 0.88408(17) 0.20689(15) 0.0108(3) Uani 1 1 d . . .
C22 C 0.2567(2) 0.97259(19) 0.15461(16) 0.0153(4) Uani 1 1 d . . .
H22 H 0.218(3) 1.031(2) 0.193(2) 0.018 Uiso 1 1 d . . .
C23 C 0.2763(2) 0.9668(2) 0.04863(17) 0.0174(4) Uani 1 1 d . . .
H23 H 0.253(3) 1.022(2) 0.010(2) 0.021 Uiso 1 1 d . . .
C24 C 0.3308(2) 0.8710(2) -0.00350(16) 0.0161(4) Uani 1 1 d . . .
H24 H 0.348(3) 0.865(2) -0.075(2) 0.019 Uiso 1 1 d . . .
C25 C 0.3674(2) 0.78694(19) 0.05361(15) 0.0139(4) Uani 1 1 d . . .
H25 H 0.413(3) 0.730(2) 0.0238(19) 0.017 Uiso 1 1 d . . .
N26 N 0.35022(17) 0.79338(15) 0.15771(12) 0.0109(3) Uani 1 1 d . . .
C30 C 0.3484(2) 0.79025(19) 0.46962(15) 0.0123(3) Uani 1 1 d . . .
H30A H 0.399(3) 0.891(2) 0.4960(19) 0.015 Uiso 1 1 d . . .
H30B H 0.282(3) 0.761(2) 0.5111(19) 0.015 Uiso 1 1 d . . .
C31 C 0.4672(2) 0.72679(17) 0.48299(14) 0.0106(3) Uani 1 1 d . . .
C32 C 0.5280(2) 0.72603(19) 0.58533(15) 0.0146(4) Uani 1 1 d . . .
H32 H 0.494(3) 0.759(2) 0.641(2) 0.018 Uiso 1 1 d . . .
C33 C 0.6398(2) 0.6708(2) 0.59650(17) 0.0188(4) Uani 1 1 d . . .
H33 H 0.689(3) 0.670(2) 0.663(2) 0.023 Uiso 1 1 d . . .
C34 C 0.6891(2) 0.6175(2) 0.50579(17) 0.0186(4) Uani 1 1 d . . .
H34 H 0.766(3) 0.584(2) 0.510(2) 0.022 Uiso 1 1 d . . .
C35 C 0.6243(2) 0.62155(19) 0.40682(16) 0.0148(4) Uani 1 1 d . . .
H35 H 0.650(3) 0.588(2) 0.340(2) 0.018 Uiso 1 1 d . . .
N36 N 0.51567(17) 0.67570(15) 0.39552(12) 0.0103(3) Uani 1 1 d . . .
S1 S 0.72204(5) 1.01024(4) 0.27854(3) 0.01059(9) Uani 1 1 d . . .
O11 O 0.61718(15) 0.92934(13) 0.33503(11) 0.0158(3) Uani 1 1 d . . .
O12 O 0.73765(16) 0.93792(13) 0.17590(11) 0.0175(3) Uani 1 1 d . . .
O13 O 0.71032(17) 1.13917(13) 0.27986(11) 0.0189(3) Uani 1 1 d . . .
C1 C 0.9040(2) 1.0456(2) 0.35913(17) 0.0215(4) Uani 1 1 d . . .
F11 F 1.01603(14) 1.11571(16) 0.31612(13) 0.0389(4) Uani 1 1 d . . .
F12 F 0.91156(15) 1.11465(16) 0.45833(11) 0.0353(4) Uani 1 1 d . . .
F13 F 0.92679(17) 0.93269(16) 0.36649(13) 0.0385(4) Uani 1 1 d . . .
S2 S 0.30079(5) 0.39967(4) 0.10011(4) 0.01190(10) Uani 1 1 d . . .
O21 O 0.29609(15) 0.49410(13) 0.19618(11) 0.0153(3) Uani 1 1 d . . .
O22 O 0.37670(18) 0.30960(15) 0.11960(13) 0.0261(3) Uani 1 1 d . . .
O23 O 0.33757(15) 0.46149(14) 0.01114(11) 0.0169(3) Uani 1 1 d . . .
C2 C 0.1036(2) 0.2957(2) 0.05879(16) 0.0191(4) Uani 1 1 d . . .
F21 F 0.09122(14) 0.20372(13) -0.02995(11) 0.0297(3) Uani 1 1 d . . .
F22 F 0.01922(14) 0.36680(14) 0.03720(11) 0.0294(3) Uani 1 1 d . . .
F23 F 0.05133(16) 0.23372(14) 0.13392(12) 0.0352(3) Uani 1 1 d . . .

loop_
_atom_site_aniso_label
_atom_site_aniso_U_11
_atom_site_aniso_U_22
_atom_site_aniso_U_33
_atom_site_aniso_U_23
_atom_site_aniso_U_13
_atom_site_aniso_U_12
Zn1 0.01274(11) 0.01169(11) 0.00624(10) 0.00119(7) 0.00123(8) 0.00678(8)
O1 0.0170(7) 0.0109(6) 0.0120(7) -0.0007(5) 0.0043(5) 0.0040(5)
N10 0.0117(7) 0.0104(7) 0.0078(7) 0.0017(6) 0.0011(6) 0.0050(6)
C11 0.0116(8) 0.0114(8) 0.0086(8) 0.0016(6) 0.0029(6) 0.0056(6)
C12 0.0148(8) 0.0145(9) 0.0148(9) 0.0063(7) 0.0025(7) 0.0066(7)
C13 0.0126(8) 0.0205(10) 0.0155(9) 0.0030(8) 0.0000(7) 0.0062(7)
C14 0.0138(9) 0.0146(9) 0.0216(10) 0.0019(8) 0.0041(8) 0.0018(7)
C15 0.0206(9) 0.0138(9) 0.0187(10) 0.0065(8) 0.0060(8) 0.0043(7)
N16 0.0166(8) 0.0134(7) 0.0115(7) 0.0042(6) 0.0020(6) 0.0053(6)
C20 0.0146(8) 0.0098(8) 0.0126(9) 0.0030(7) 0.0036(7) 0.0053(7)
C21 0.0085(7) 0.0094(8) 0.0128(8) 0.0021(7) 0.0009(6) 0.0010(6)
C22 0.0163(9) 0.0141(9) 0.0179(10) 0.0056(7) 0.0039(8) 0.0067(7)
C23 0.0189(9) 0.0165(9) 0.0186(10) 0.0100(8) 0.0010(8) 0.0055(8)
C24 0.0158(9) 0.0174(9) 0.0127(9) 0.0052(7) 0.0008(7) 0.0015(7)
C25 0.0143(8) 0.0153(9) 0.0112(9) 0.0014(7) 0.0013(7) 0.0047(7)
N26 0.0122(7) 0.0108(7) 0.0089(7) 0.0011(6) 0.0015(6) 0.0035(6)
C30 0.0141(8) 0.0152(9) 0.0075(8) 0.0011(7) 0.0008(7) 0.0059(7)
C31 0.0125(8) 0.0075(8) 0.0095(8) 0.0011(6) 0.0006(7) 0.0009(6)
C32 0.0189(9) 0.0146(9) 0.0074(8) 0.0020(7) -0.0003(7) 0.0026(7)
C33 0.0184(9) 0.0217(10) 0.0135(9) 0.0064(8) -0.0050(8) 0.0038(8)
C34 0.0154(9) 0.0205(10) 0.0218(10) 0.0080(8) -0.0012(8) 0.0078(8)
C35 0.0142(8) 0.0159(9) 0.0156(9) 0.0039(7) 0.0018(7) 0.0068(7)
N36 0.0118(7) 0.0096(7) 0.0088(7) 0.0020(6) -0.0002(6) 0.0034(6)
S1 0.0127(2) 0.0103(2) 0.0083(2) 0.00171(16) 0.00156(16) 0.00358(16)
O11 0.0168(7) 0.0147(6) 0.0146(7) 0.0033(5) 0.0058(5) 0.0027(5)
O12 0.0245(7) 0.0145(7) 0.0109(7) -0.0007(5) 0.0049(6) 0.0045(6)
O13 0.0303(8) 0.0137(7) 0.0151(7) 0.0036(5) 0.0039(6) 0.0103(6)
C1 0.0168(9) 0.0303(11) 0.0175(10) 0.0013(9) 0.0020(8) 0.0108(8)
F11 0.0142(6) 0.0519(10) 0.0383(9) 0.0026(7) 0.0067(6) -0.0021(6)
F12 0.0258(7) 0.0618(10) 0.0145(6) -0.0078(6) -0.0065(5) 0.0218(7)
F13 0.0376(8) 0.0525(10) 0.0405(9) 0.0148(7) 0.0026(7) 0.0344(8)
S2 0.0130(2) 0.0109(2) 0.0098(2) -0.00130(16) 0.00045(16) 0.00388(16)
O21 0.0205(7) 0.0128(6) 0.0092(6) -0.0022(5) 0.0023(5) 0.0036(5)
O22 0.0299(8) 0.0229(8) 0.0280(9) 0.0012(7) -0.0034(7) 0.0171(7)
O23 0.0193(7) 0.0177(7) 0.0107(6) 0.0002(5) 0.0063(5) 0.0030(5)
C2 0.0182(9) 0.0184(10) 0.0149(9) -0.0014(8) 0.0035(8) 0.0009(8)
F21 0.0251(7) 0.0244(7) 0.0233(7) -0.0128(5) -0.0003(5) -0.0022(5)
F22 0.0168(6) 0.0374(8) 0.0317(8) 0.0009(6) 0.0002(5) 0.0110(5)
F23 0.0343(8) 0.0310(8) 0.0294(8) 0.0090(6) 0.0110(6) -0.0066(6)

loop_
_atom_type_symbol
_atom_type_description
_atom_type_scat_dispersion_real
_atom_type_scat_dispersion_imag
_atom_type_scat_source
C C 0.0033 0.0016 'International Tables Vol C Tables 4.2.6.8 and 6.1.1.4'
H H 0.0000 0.0000 'International Tables Vol C Tables 4.2.6.8 and 6.1.1.4'
N N 0.0061 0.0033 'International Tables Vol C Tables 4.2.6.8 and 6.1.1.4'
O O 0.0106 0.0060 'International Tables Vol C Tables 4.2.6.8 and 6.1.1.4'
F F 0.0171 0.0103 'International Tables Vol C Tables 4.2.6.8 and 6.1.1.4'
S S 0.1246 0.1234 'International Tables Vol C Tables 4.2.6.8 and 6.1.1.4'
Zn Zn 0.2839 1.4301 'International Tables Vol C Tables 4.2.6.8 and 6.1.1.4'

loop_
_geom_angle_atom_site_label_1
_geom_angle_atom_site_label_2
_geom_angle_atom_site_label_3
_geom_angle
_geom_angle_site_symmetry_1
_geom_angle_site_symmetry_3
_geom_angle_publ_flag
N36 Zn1 N26 150.73(6) . . ?
N36 Zn1 O1 97.23(6) . . ?
N26 Zn1 O1 97.88(6) . . ?
N36 Zn1 O21 97.07(6) . . ?
N26 Zn1 O21 105.95(6) . . ?
O1 Zn1 O21 96.40(6) . . ?
N36 Zn1 N10 79.80(6) . . ?
N26 Zn1 N10 78.71(6) . . ?
O1 Zn1 N10 163.79(6) . . ?
O21 Zn1 N10 99.78(5) . . ?
N36 Zn1 O11 76.73(5) . . ?
N26 Zn1 O11 80.76(5) . . ?
O1 Zn1 O11 81.93(5) . . ?
O21 Zn1 O11 173.26(5) . . ?
N10 Zn1 O11 81.88(5) . . ?
Zn1 O1 H1A 129.2(18) . . ?
Zn1 O1 H1B 104.1(19) . . ?
H1A O1 H1B 103(3) . . ?
C11 N10 C20 114.92(14) . . ?
C11 N10 C30 113.90(14) . . ?
C20 N10 C30 113.94(14) . . ?
C11 N10 Zn1 103.70(10) . . ?
C20 N10 Zn1 102.80(10) . . ?
C30 N10 Zn1 105.86(11) . . ?
N16 C11 C12 123.12(17) . . ?
N16 C11 N10 115.17(16) . . ?
C12 C11 N10 121.64(16) . . ?
C13 C12 C11 118.18(18) . . ?
C13 C12 H12 120.2(16) . . ?
C11 C12 H12 121.6(16) . . ?
C14 C13 C12 119.44(19) . . ?
C14 C13 H13 124.1(16) . . ?
C12 C13 H13 116.5(16) . . ?
C15 C14 C13 118.19(18) . . ?
C15 C14 H14 119.4(17) . . ?
C13 C14 H14 122.3(17) . . ?
N16 C15 C14 123.79(18) . . ?
N16 C15 H15 113.2(15) . . ?
C14 C15 H15 122.9(15) . . ?
C11 N16 C15 117.28(17) . . ?
N10 C20 C21 113.28(15) . . ?
N10 C20 H20A 107.9(14) . . ?
C21 C20 H20A 107.4(14) . . ?
N10 C20 H20B 114.7(13) . . ?
C21 C20 H20B 107.2(14) . . ?
H20A C20 H20B 105.8(19) . . ?
N26 C21 C22 121.80(17) . . ?
N26 C21 C20 117.60(16) . . ?
C22 C21 C20 120.56(17) . . ?
C23 C22 C21 119.18(18) . . ?
C23 C22 H22 123.6(15) . . ?
C21 C22 H22 117.2(15) . . ?
C22 C23 C24 119.29(18) . . ?
C22 C23 H23 123.1(16) . . ?
C24 C23 H23 117.6(16) . . ?
C25 C24 C23 118.56(18) . . ?
C25 C24 H24 119.1(15) . . ?
C23 C24 H24 122.2(15) . . ?
N26 C25 C24 122.33(18) . . ?
N26 C25 H25 117.1(15) . . ?
C24 C25 H25 120.3(15) . . ?
C21 N26 C25 118.82(16) . . ?
C21 N26 Zn1 116.94(12) . . ?
C25 N26 Zn1 123.72(13) . . ?
N10 C30 C31 114.67(15) . . ?
N10 C30 H30A 106.3(13) . . ?
C31 C30 H30A 107.7(13) . . ?
N10 C30 H30B 111.9(15) . . ?
C31 C30 H30B 106.8(15) . . ?
H30A C30 H30B 109(2) . . ?
N36 C31 C32 121.22(17) . . ?
N36 C31 C30 118.93(16) . . ?
C32 C31 C30 119.81(16) . . ?
C33 C32 C31 119.16(18) . . ?
C33 C32 H32 121.1(16) . . ?
C31 C32 H32 119.7(16) . . ?
C32 C33 C34 119.40(19) . . ?
C32 C33 H33 123.5(15) . . ?
C34 C33 H33 117.0(15) . . ?
C35 C34 C33 118.54(19) . . ?
C35 C34 H34 119.4(16) . . ?
C33 C34 H34 122.0(16) . . ?
N36 C35 C34 122.30(18) . . ?
N36 C35 H35 113.0(15) . . ?
C34 C35 H35 124.7(15) . . ?
C31 N36 C35 119.38(16) . . ?
C31 N36 Zn1 118.48(12) . . ?
C35 N36 Zn1 122.06(13) . . ?
O13 S1 O12 115.46(8) . . ?
O13 S1 O11 115.06(8) . . ?
O12 S1 O11 113.95(8) . . ?
O13 S1 C1 104.37(10) . . ?
O12 S1 C1 102.54(9) . . ?
O11 S1 C1 103.17(9) . . ?
S1 O11 Zn1 124.79(8) . . ?
F11 C1 F13 107.79(17) . . ?
F11 C1 F12 107.83(18) . . ?
F13 C1 F12 108.07(18) . . ?
F11 C1 S1 111.51(16) . . ?
F13 C1 S1 110.24(15) . . ?
F12 C1 S1 111.25(14) . . ?
O22 S2 O23 116.35(9) . . ?
O22 S2 O21 114.59(9) . . ?
O23 S2 O21 112.73(8) . . ?
O22 S2 C2 104.71(10) . . ?
O23 S2 C2 103.81(9) . . ?
O21 S2 C2 102.58(9) . . ?
S2 O21 Zn1 128.11(8) . . ?
F22 C2 F23 108.80(17) . . ?
F22 C2 F21 108.26(17) . . ?
F23 C2 F21 108.17(17) . . ?
F22 C2 S2 111.32(14) . . ?
F23 C2 S2 111.23(15) . . ?
F21 C2 S2 108.96(13) . . ?

loop_
_geom_bond_atom_site_label_1
_geom_bond_atom_site_label_2
_geom_bond_distance
_geom_bond_site_symmetry_2
_geom_bond_publ_flag
Zn1 N36 2.0234(15) . ?
Zn1 N26 2.0334(16) . ?
Zn1 O1 2.0578(14) . ?
Zn1 O21 2.0702(13) . ?
Zn1 N10 2.3185(15) . ?
Zn1 O11 2.5989(14) . ?
O1 H1A 0.79(3) . ?
O1 H1B 0.73(3) . ?
N10 C11 1.440(2) . ?
N10 C20 1.480(2) . ?
N10 C30 1.481(2) . ?
C11 N16 1.333(2) . ?
C11 C12 1.396(3) . ?
C12 C13 1.386(3) . ?
C12 H12 0.88(2) . ?
C13 C14 1.385(3) . ?
C13 H13 0.88(3) . ?
C14 C15 1.374(3) . ?
C14 H14 0.85(3) . ?
C15 N16 1.350(2) . ?
C15 H15 0.95(2) . ?
C20 C21 1.518(3) . ?
C20 H20A 0.99(2) . ?
C20 H20B 0.97(2) . ?
C21 N26 1.347(2) . ?
C21 C22 1.388(3) . ?
C22 C23 1.386(3) . ?
C22 H22 0.92(2) . ?
C23 C24 1.394(3) . ?
C23 H23 0.91(3) . ?
C24 C25 1.382(3) . ?
C24 H24 0.94(3) . ?
C25 N26 1.356(2) . ?
C25 H25 0.91(2) . ?
C30 C31 1.511(3) . ?
C30 H30A 1.02(2) . ?
C30 H30B 0.88(2) . ?
C31 N36 1.344(2) . ?
C31 C32 1.395(3) . ?
C32 C33 1.385(3) . ?
C32 H32 0.87(2) . ?
C33 C34 1.389(3) . ?
C33 H33 0.94(3) . ?
C34 C35 1.381(3) . ?
C34 H34 0.92(3) . ?
C35 N36 1.350(2) . ?
C35 H35 0.95(2) . ?
S1 O13 1.4403(14) . ?
S1 O12 1.4506(14) . ?
S1 O11 1.4533(14) . ?
S1 C1 1.825(2) . ?
C1 F11 1.331(3) . ?
C1 F13 1.333(3) . ?
C1 F12 1.338(2) . ?
S2 O22 1.4323(15) . ?
S2 O23 1.4495(14) . ?
S2 O21 1.4659(13) . ?
S2 C2 1.826(2) . ?
C2 F22 1.323(3) . ?
C2 F23 1.326(2) . ?
C2 F21 1.340(2) . ?

loop_
_geom_hbond_atom_site_label_D
_geom_hbond_atom_site_label_H
_geom_hbond_atom_site_label_A
_geom_hbond_distance_DH
_geom_hbond_distance_HA
_geom_hbond_distance_DA
_geom_hbond_angle_DHA
_geom_hbond_site_symmetry_A
O1 H1A O23 0.79(3) 1.99(3) 2.7549(19) 164(2) 2_665
O1 H1B O12 0.73(3) 1.98(3) 2.703(2) 172(3) .
